data_4313309
loop_
_publ_author_name
'Christian Br\"uckner'
'Cheri A. Barta'
'Raymond P. Bri\~nas'
'Jeanette A. Krause Bauer'

_publ_contact_author_address
;     Department of Chemistry
      University of Cincinnati
      Cincinnati, OH 45221-0172 USA
;
_publ_contact_author_email jeanette.krause@uc.edu
_publ_contact_author_fax '513 556 9239'
_publ_contact_author_name 'Dr. Jeanette A. Krause Bauer'
_publ_contact_author_phone '513 556 9226'
_publ_section_title
;
 Synthesis and Structure of [meso-Triarylcorrolato]silver(III)
;
_journal_name_full 'Inorganic Chemistry'
_journal_page_first 1673
_journal_page_last 1680
_journal_paper_doi 10.1021/ic0261171
_journal_volume 42
_journal_year 2003
_chemical_formula_moiety 'C40 H29 Ag N4, C7 H8'
_chemical_formula_sum 'C47 H37 Ag N4'
_chemical_formula_weight 765.68
_chemical_name_systematic
; 
 ? 
;
_space_group_IT_number 15
_symmetry_cell_setting monoclinic
_symmetry_space_group_name_Hall '-C 2yc'
_symmetry_space_group_name_H-M 'C 1 2/c 1'
_atom_sites_solution_hydrogens mixed
_atom_sites_solution_primary direct
_atom_sites_solution_secondary difmap
_audit_creation_method SHELXL-97
_cell_angle_alpha 90.00
_cell_angle_beta 93.700(4)
_cell_angle_gamma 90.00
_cell_formula_units_Z 8
_cell_length_a 21.4679(19)
_cell_length_b 20.7606(19)
_cell_length_c 16.0122(11)
_cell_measurement_reflns_used 9193
_cell_measurement_temperature 173(2)
_cell_measurement_theta_max 21.96
_cell_measurement_theta_min 2.32
_cell_volume 7121.5(10)
_computing_cell_refinement 'Bruker SMART v5.622'
_computing_data_collection 'Bruker SMART v5.622'
_computing_data_reduction 'Bruker SAINT v6.02A'
_computing_molecular_graphics 'Bruker SHELXTL v6.1'
_computing_publication_material 'Bruker SHELXTL v6.1'
_computing_structure_refinement 'Bruker SHELXTL v6.1'
_computing_structure_solution 'Bruker SHELXTL v6.1'
_diffrn_ambient_temperature 173(2)
_diffrn_measured_fraction_theta_full 0.938
_diffrn_measured_fraction_theta_max 0.938
_diffrn_measurement_device_type 'kappa goniostat, SMART6000 CCD detector'
_diffrn_measurement_method 'phi scans'
_diffrn_radiation_monochromator 'Diamond 111, double crystal'
_diffrn_radiation_source synchrotron
_diffrn_radiation_wavelength 0.55940
_diffrn_reflns_av_R_equivalents 0.0840
_diffrn_reflns_av_sigmaI/netI 0.0743
_diffrn_reflns_limit_h_max 28
_diffrn_reflns_limit_h_min -28
_diffrn_reflns_limit_k_max 27
_diffrn_reflns_limit_k_min -27
_diffrn_reflns_limit_l_max 21
_diffrn_reflns_limit_l_min -21
_diffrn_reflns_number 40697
_diffrn_reflns_theta_full 22.02
_diffrn_reflns_theta_max 22.02
_diffrn_reflns_theta_min 2.37
_exptl_absorpt_coefficient_mu 0.329
_exptl_absorpt_correction_T_max 0.9967
_exptl_absorpt_correction_T_min 0.9951
_exptl_absorpt_correction_type multi-scan
_exptl_absorpt_process_details 'Sheldrick, SADABS v2.03'
_exptl_crystal_colour 'deep purple'
_exptl_crystal_density_diffrn 1.428
_exptl_crystal_density_method 'not measured'
_exptl_crystal_description needle
_exptl_crystal_F_000 3152
_exptl_crystal_size_max 0.015
_exptl_crystal_size_mid 0.010
_exptl_crystal_size_min 0.010
_refine_diff_density_max 0.773
_refine_diff_density_min -0.866
_refine_diff_density_rms 0.104
_refine_ls_extinction_method none
_refine_ls_goodness_of_fit_ref 1.052
_refine_ls_hydrogen_treatment constr
_refine_ls_matrix_type full
_refine_ls_number_parameters 469
_refine_ls_number_reflns 8422
_refine_ls_number_restraints 0
_refine_ls_restrained_S_all 1.052
_refine_ls_R_factor_all 0.0508
_refine_ls_R_factor_gt 0.0453
_refine_ls_shift/su_max 0.004
_refine_ls_shift/su_mean 0.000
_refine_ls_structure_factor_coef Fsqd
_refine_ls_weighting_details 'calc w=1/[\s^2^(Fo^2^)+(0.0416P)^2^+16.2391P] where P=(Fo^2^+2Fc^2^)/3'
_refine_ls_weighting_scheme calc
_refine_ls_wR_factor_gt 0.1131
_refine_ls_wR_factor_ref 0.1171
_reflns_number_gt 7528
_reflns_number_total 8422
_reflns_threshold_expression >2sigma(I)
_cod_data_source_file ic0261171si20021209_103602.cif
_cod_data_source_block TTCAg
_cod_depositor_comments
;
The following automatic conversions were performed:

'_symmetry_cell_setting' value 'Monoclinic' changed to 'monoclinic'
according to the built-in table from CIF Core dictionary named
'cif_core.dic' version 2.4.1 from
2010-06-29.

'_exptl_absorpt_correction_type' value 'multiscan'
changed to 'multi-scan' according to the built-in table from CIF Core
dictionary named 'cif_core.dic' version 2.4.1 from 2010-06-29.

Automatic conversion script
Id: cif_fix_values 1646 2011-03-28 12:23:43Z adriana 
;
_cod_database_code 4313309
_diffrn_radiation_source_type 'ChemMatCARS APS beamline sector 15'

loop_
_symmetry_equiv_pos_as_xyz
'x, y, z'
'-x, y, -z+1/2'
'x+1/2, y+1/2, z'
'-x+1/2, y+1/2, -z+1/2'
'-x, -y, -z'
'x, -y, z-1/2'
'-x+1/2, -y+1/2, -z'
'x+1/2, -y+1/2, z-1/2'

loop_
_atom_site_label
_atom_site_type_symbol
_atom_site_fract_x
_atom_site_fract_y
_atom_site_fract_z
_atom_site_U_iso_or_equiv
_atom_site_adp_type
_atom_site_occupancy
_atom_site_symmetry_multiplicity
_atom_site_calc_flag
_atom_site_refinement_flags
_atom_site_disorder_assembly
_atom_site_disorder_group
Ag Ag 0.996164(8) 0.039915(8) 0.875632(11) 0.01537(8) Uani 1 1 d . . .
N1 N 0.91822(9) 0.06809(10) 0.92247(12) 0.0166(4) Uani 1 1 d . . .
N2 N 0.97977(10) -0.05260(10) 0.87983(13) 0.0161(4) Uani 1 1 d . . .
N3 N 1.08030(9) 0.02476(11) 0.84049(14) 0.0192(4) Uani 1 1 d . . .
N4 N 1.01956(9) 0.12814(10) 0.85173(13) 0.0194(4) Uani 1 1 d . . .
C1 C 0.89652(11) 0.13110(12) 0.91894(15) 0.0178(5) Uani 1 1 d . . .
C2 C 0.83132(11) 0.12772(13) 0.93254(15) 0.0205(5) Uani 1 1 d . . .
H2 H 0.8039 0.1635 0.9356 0.025 Uiso 1 1 calc R . .
C3 C 0.81509(11) 0.06467(12) 0.94042(15) 0.0198(5) Uani 1 1 d . . .
H3 H 0.7745 0.0489 0.9492 0.024 Uiso 1 1 calc R . .
C4 C 0.87025(11) 0.02608(12) 0.93308(14) 0.0163(4) Uani 1 1 d . . .
C5 C 0.87523(11) -0.04157(12) 0.93488(15) 0.0172(5) Uani 1 1 d . . .
C6 C 0.92921(11) -0.07727(12) 0.91718(14) 0.0162(4) Uani 1 1 d . . .
C7 C 0.94210(11) -0.14422(12) 0.93352(15) 0.0187(5) Uani 1 1 d . . .
H7 H 0.9153 -0.1739 0.9587 0.022 Uiso 1 1 calc R . .
C8 C 0.99954(11) -0.15764(12) 0.90663(15) 0.0185(5) Uani 1 1 d . . .
H8 H 1.0197 -0.1984 0.9098 0.022 Uiso 1 1 calc R . .
C9 C 1.02439(11) -0.10026(12) 0.87282(15) 0.0177(5) Uani 1 1 d . . .
C10 C 1.08322(11) -0.09188(12) 0.83864(15) 0.0175(5) Uani 1 1 d . . .
C11 C 1.10799(11) -0.03104(12) 0.81915(16) 0.0182(5) Uani 1 1 d . . .
C12 C 1.16131(11) -0.01220(13) 0.77601(15) 0.0203(5) Uani 1 1 d . . .
H12 H 1.1909 -0.0405 0.7540 0.024 Uiso 1 1 calc R . .
C13 C 1.16231(12) 0.05404(13) 0.77179(15) 0.0215(5) Uani 1 1 d . . .
H13 H 1.1927 0.0794 0.7465 0.026 Uiso 1 1 calc R . .
C14 C 1.10992(11) 0.07772(13) 0.81189(15) 0.0196(5) Uani 1 1 d . . .
C15 C 1.07939(11) 0.13665(13) 0.82944(15) 0.0198(5) Uani 1 1 d . . .
C16 C 1.09164(12) 0.20332(13) 0.83512(16) 0.0240(5) Uani 1 1 d . . .
H16 H 1.1292 0.2242 0.8225 0.029 Uiso 1 1 calc R . .
C17 C 1.03889(12) 0.23261(13) 0.86247(16) 0.0242(5) Uani 1 1 d . . .
H17 H 1.0341 0.2775 0.8719 0.029 Uiso 1 1 calc R . .
C18 C 0.99315(11) 0.18478(13) 0.87411(14) 0.0190(5) Uani 1 1 d . . .
C19 C 0.93223(12) 0.18665(12) 0.90219(15) 0.0191(5) Uani 1 1 d . . .
C20 C 0.90433(12) 0.25136(12) 0.91282(15) 0.0204(5) Uani 1 1 d . . .
C21 C 0.87390(13) 0.26908(13) 0.98382(17) 0.0247(5) Uani 1 1 d . . .
H21 H 0.8684 0.2381 1.0264 0.030 Uiso 1 1 calc R . .
C22 C 0.85161(13) 0.33115(14) 0.99297(18) 0.0280(6) Uani 1 1 d . . .
H22 H 0.8305 0.3417 1.0415 0.034 Uiso 1 1 calc R . .
C23 C 0.85931(13) 0.37841(13) 0.93304(19) 0.0284(6) Uani 1 1 d . . .
C24 C 0.88922(13) 0.36087(13) 0.86189(18) 0.0270(6) Uani 1 1 d . . .
H24 H 0.8949 0.3920 0.8196 0.032 Uiso 1 1 calc R . .
C25 C 0.91085(12) 0.29879(13) 0.85174(16) 0.0237(5) Uani 1 1 d . . .
H25 H 0.9306 0.2880 0.8022 0.028 Uiso 1 1 calc R . .
C26 C 0.83658(16) 0.44644(15) 0.9430(2) 0.0383(7) Uani 1 1 d . . .
H26A H 0.8552 0.4743 0.9019 0.057 Uiso 0.50 1 calc PR . .
H26B H 0.8488 0.4618 0.9996 0.057 Uiso 0.50 1 calc PR . .
H26C H 0.7910 0.4475 0.9339 0.057 Uiso 0.50 1 calc PR . .
H26D H 0.8081 0.4481 0.9884 0.057 Uiso 0.50 1 calc PR . .
H26E H 0.8145 0.4606 0.8907 0.057 Uiso 0.50 1 calc PR . .
H26F H 0.8723 0.4749 0.9563 0.057 Uiso 0.50 1 calc PR . .
C27 C 0.81945(11) -0.07957(12) 0.95483(15) 0.0171(4) Uani 1 1 d . . .
C28 C 0.78690(11) -0.06529(12) 1.02528(15) 0.0192(5) Uani 1 1 d . . .
H28 H 0.8004 -0.0307 1.0608 0.023 Uiso 1 1 calc R . .
C29 C 0.73503(12) -0.10108(13) 1.04395(16) 0.0232(5) Uani 1 1 d . . .
H29 H 0.7135 -0.0904 1.0921 0.028 Uiso 1 1 calc R . .
C30 C 0.71387(12) -0.15197(14) 0.99398(18) 0.0272(6) Uani 1 1 d . . .
C31 C 0.74593(13) -0.16594(14) 0.92327(18) 0.0282(6) Uani 1 1 d . . .
H31 H 0.7320 -0.2004 0.8878 0.034 Uiso 1 1 calc R . .
C32 C 0.79788(12) -0.13038(13) 0.90375(16) 0.0235(5) Uani 1 1 d . . .
H32 H 0.8189 -0.1408 0.8551 0.028 Uiso 1 1 calc R . .
C33 C 0.65729(15) -0.19077(19) 1.0153(2) 0.0428(8) Uani 1 1 d . . .
H33A H 0.6213 -0.1781 0.9782 0.064 Uiso 0.50 1 calc PR . .
H33B H 0.6482 -0.1826 1.0735 0.064 Uiso 0.50 1 calc PR . .
H33C H 0.6657 -0.2367 1.0079 0.064 Uiso 0.50 1 calc PR . .
H33D H 0.6689 -0.2202 1.0615 0.064 Uiso 0.50 1 calc PR . .
H33E H 0.6419 -0.2157 0.9662 0.064 Uiso 0.50 1 calc PR . .
H33F H 0.6244 -0.1615 1.0318 0.064 Uiso 0.50 1 calc PR . .
C34 C 1.12106(11) -0.14927(12) 0.82138(15) 0.0178(5) Uani 1 1 d . . .
C35 C 1.09580(11) -0.20090(13) 0.77431(15) 0.0209(5) Uani 1 1 d . . .
H35 H 1.0528 -0.2004 0.7560 0.025 Uiso 1 1 calc R . .
C36 C 1.13223(13) -0.25248(13) 0.75409(17) 0.0249(5) Uani 1 1 d . . .
H36 H 1.1139 -0.2869 0.7220 0.030 Uiso 1 1 calc R . .
C37 C 1.19523(12) -0.25522(13) 0.77972(16) 0.0245(5) Uani 1 1 d . . .
C38 C 1.22048(12) -0.20480(14) 0.82782(16) 0.0239(5) Uani 1 1 d . . .
H38 H 1.2633 -0.2061 0.8470 0.029 Uiso 1 1 calc R . .
C39 C 1.18423(11) -0.15286(13) 0.84819(15) 0.0210(5) Uani 1 1 d . . .
H39 H 1.2026 -0.1189 0.8811 0.025 Uiso 1 1 calc R . .
C40 C 1.23528(15) -0.31088(16) 0.7554(2) 0.0372(7) Uani 1 1 d . . .
H40A H 1.2195 -0.3508 0.7789 0.056 Uiso 1 1 calc R . .
H40B H 1.2784 -0.3037 0.7773 0.056 Uiso 1 1 calc R . .
H40C H 1.2339 -0.3143 0.6943 0.056 Uiso 1 1 calc R . .
C41 C 1.0450(3) -0.4455(4) 0.8626(4) 0.0903(19) Uani 1 1 d . . .
C42 C 1.1005(3) -0.4346(3) 0.8294(4) 0.0872(17) Uani 1 1 d . . .
H42 H 1.1106 -0.3917 0.8148 0.105 Uiso 1 1 calc R . .
C43 C 1.1426(4) -0.4823(5) 0.8157(5) 0.120(3) Uani 1 1 d . . .
H43 H 1.1804 -0.4729 0.7904 0.144 Uiso 1 1 calc R . .
C44 C 1.1304(9) -0.5385(5) 0.8375(7) 0.198(9) Uani 1 1 d . . .
H44 H 1.1613 -0.5708 0.8324 0.238 Uiso 1 1 calc R . .
C45 C 1.0755(10) -0.5556(6) 0.8677(9) 0.206(11) Uani 1 1 d . . .
H45 H 1.0665 -0.5993 0.8796 0.247 Uiso 1 1 calc R . .
C46 C 1.0277(6) -0.5013(7) 0.8823(6) 0.161(5) Uani 1 1 d . . .
H46 H 0.9885 -0.5094 0.9045 0.193 Uiso 1 1 calc R . .
C47 C 0.9968(4) -0.3909(7) 0.8803(6) 0.183(6) Uani 1 1 d . . .
H47A H 1.0092 -0.3508 0.8535 0.275 Uiso 0.50 1 calc PR . .
H47B H 0.9961 -0.3841 0.9408 0.275 Uiso 0.50 1 calc PR . .
H47C H 0.9551 -0.4036 0.8576 0.275 Uiso 0.50 1 calc PR . .
H47D H 0.9644 -0.4082 0.9144 0.275 Uiso 0.50 1 calc PR . .
H47E H 0.9775 -0.3749 0.8271 0.275 Uiso 0.50 1 calc PR . .
H47F H 1.0185 -0.3554 0.9104 0.275 Uiso 0.50 1 calc PR . .

loop_
_atom_site_aniso_label
_atom_site_aniso_U_11
_atom_site_aniso_U_22
_atom_site_aniso_U_33
_atom_site_aniso_U_23
_atom_site_aniso_U_13
_atom_site_aniso_U_12
Ag 0.01543(11) 0.01336(11) 0.01778(12) 0.00048(6) 0.00457(7) 0.00032(6)
N1 0.0178(9) 0.0152(10) 0.0172(9) -0.0002(8) 0.0046(7) 0.0031(8)
N2 0.0146(9) 0.0135(9) 0.0208(10) -0.0005(8) 0.0060(7) 0.0010(8)
N3 0.0164(9) 0.0165(10) 0.0251(10) -0.0006(8) 0.0060(8) -0.0017(8)
N4 0.0195(10) 0.0168(10) 0.0222(10) 0.0009(8) 0.0041(8) -0.0001(8)
C1 0.0218(11) 0.0152(11) 0.0167(10) -0.0002(9) 0.0036(9) 0.0030(9)
C2 0.0221(11) 0.0200(12) 0.0199(11) -0.0006(9) 0.0046(9) 0.0036(9)
C3 0.0180(11) 0.0211(12) 0.0209(11) 0.0015(10) 0.0054(9) 0.0030(9)
C4 0.0165(10) 0.0176(11) 0.0150(10) -0.0008(9) 0.0027(8) -0.0002(9)
C5 0.0170(11) 0.0204(12) 0.0143(11) -0.0009(9) 0.0025(9) 0.0001(9)
C6 0.0179(11) 0.0152(11) 0.0157(10) -0.0005(9) 0.0017(8) -0.0014(9)
C7 0.0174(11) 0.0166(11) 0.0223(11) 0.0015(9) 0.0020(9) -0.0002(9)
C8 0.0195(11) 0.0159(11) 0.0203(11) -0.0005(9) 0.0035(9) 0.0021(9)
C9 0.0153(10) 0.0180(11) 0.0196(11) -0.0015(9) -0.0001(9) 0.0004(9)
C10 0.0186(11) 0.0160(11) 0.0177(11) -0.0012(9) 0.0007(9) 0.0001(9)
C11 0.0169(11) 0.0184(11) 0.0196(11) -0.0013(9) 0.0021(9) 0.0020(9)
C12 0.0192(11) 0.0250(13) 0.0171(11) -0.0030(10) 0.0040(9) 0.0007(9)
C13 0.0230(12) 0.0253(12) 0.0167(11) 0.0004(10) 0.0047(9) -0.0045(10)
C14 0.0193(11) 0.0207(12) 0.0187(11) 0.0025(10) 0.0022(9) -0.0041(9)
C15 0.0189(11) 0.0206(12) 0.0199(11) 0.0017(9) 0.0027(9) -0.0020(9)
C16 0.0259(12) 0.0197(12) 0.0264(12) 0.0038(10) 0.0023(10) -0.0038(10)
C17 0.0267(13) 0.0185(12) 0.0275(13) 0.0024(10) 0.0023(10) -0.0019(10)
C18 0.0224(12) 0.0170(12) 0.0178(11) 0.0016(9) 0.0020(9) 0.0028(9)
C19 0.0247(12) 0.0169(11) 0.0159(11) 0.0006(9) 0.0037(9) 0.0023(9)
C20 0.0244(12) 0.0166(11) 0.0204(11) -0.0028(9) 0.0025(9) -0.0005(9)
C21 0.0302(13) 0.0196(12) 0.0246(12) 0.0007(10) 0.0045(10) -0.0001(10)
C22 0.0310(14) 0.0224(13) 0.0318(14) -0.0066(11) 0.0110(11) 0.0001(11)
C23 0.0268(13) 0.0192(13) 0.0395(15) -0.0045(11) 0.0055(11) 0.0020(10)
C24 0.0325(14) 0.0170(12) 0.0320(14) 0.0044(11) 0.0063(11) 0.0024(10)
C25 0.0301(13) 0.0188(12) 0.0225(12) 0.0004(10) 0.0048(10) 0.0019(10)
C26 0.0403(17) 0.0198(13) 0.056(2) -0.0041(14) 0.0145(15) 0.0061(12)
C27 0.0158(10) 0.0166(11) 0.0188(11) 0.0010(9) 0.0019(9) 0.0008(9)
C28 0.0216(11) 0.0178(12) 0.0184(11) 0.0023(9) 0.0025(9) 0.0003(9)
C29 0.0214(12) 0.0251(13) 0.0237(12) 0.0035(10) 0.0070(9) 0.0009(10)
C30 0.0205(12) 0.0286(14) 0.0328(14) 0.0052(12) 0.0032(10) -0.0040(10)
C31 0.0250(13) 0.0251(13) 0.0344(14) -0.0079(11) 0.0012(11) -0.0055(10)
C32 0.0235(12) 0.0238(13) 0.0236(12) -0.0028(10) 0.0042(10) -0.0001(10)
C33 0.0296(15) 0.048(2) 0.0510(19) -0.0013(16) 0.0079(14) -0.0163(14)
C34 0.0177(11) 0.0190(11) 0.0169(10) -0.0005(9) 0.0038(9) 0.0014(9)
C35 0.0172(11) 0.0236(12) 0.0221(11) -0.0019(10) 0.0021(9) 0.0015(9)
C36 0.0288(13) 0.0216(13) 0.0245(12) -0.0058(10) 0.0031(10) 0.0012(10)
C37 0.0275(13) 0.0240(13) 0.0228(12) 0.0023(10) 0.0067(10) 0.0076(10)
C38 0.0187(11) 0.0280(14) 0.0251(12) 0.0003(11) 0.0025(9) 0.0037(10)
C39 0.0183(11) 0.0234(12) 0.0214(11) -0.0013(10) 0.0024(9) 0.0006(9)
C40 0.0382(16) 0.0313(16) 0.0428(17) -0.0048(13) 0.0066(13) 0.0175(13)
C41 0.088(4) 0.095(4) 0.084(4) 0.004(3) -0.024(3) -0.021(4)
C42 0.094(4) 0.079(4) 0.087(4) 0.005(3) -0.010(3) -0.003(3)
C43 0.148(7) 0.114(6) 0.090(5) -0.017(5) -0.043(5) 0.040(6)
C44 0.36(2) 0.087(7) 0.132(9) -0.054(6) -0.146(13) 0.082(9)
C45 0.38(3) 0.087(7) 0.133(9) 0.027(6) -0.104(13) -0.097(11)
C46 0.192(10) 0.174(11) 0.112(7) -0.002(7) -0.016(6) -0.108(10)
C47 0.161(10) 0.247(16) 0.137(8) -0.020(8) -0.029(7) 0.105(10)

loop_
_atom_type_symbol
_atom_type_description
_atom_type_scat_dispersion_real
_atom_type_scat_dispersion_imag
_atom_type_scat_source
C C 0.0015 0.0009 'International Tables Vol C Tables 4.2.6.8 and 6.1.1.4'
H H 0.0000 0.0000 'International Tables Vol C Tables 4.2.6.8 and 6.1.1.4'
N N 0.0030 0.0019 'International Tables Vol C Tables 4.2.6.8 and 6.1.1.4'
Ag Ag -1.6473 0.7167 'International Tables Vol C Tables 4.2.6.8 and 6.1.1.4'

loop_
_geom_angle_atom_site_label_1
_geom_angle_atom_site_label_2
_geom_angle_atom_site_label_3
_geom_angle
_geom_angle_site_symmetry_1
_geom_angle_site_symmetry_3
_geom_angle_publ_flag
N4 Ag N3 80.76(9) . . ?
N4 Ag N2 169.14(9) . . ?
N3 Ag N2 91.35(9) . . ?
N4 Ag N1 91.82(9) . . ?
N3 Ag N1 169.76(9) . . ?
N2 Ag N1 96.87(9) . . ?
C4 N1 C1 110.6(2) . . ?
C4 N1 Ag 121.57(16) . . ?
C1 N1 Ag 123.80(17) . . ?
C6 N2 C9 109.8(2) . . ?
C6 N2 Ag 122.08(17) . . ?
C9 N2 Ag 124.86(17) . . ?
C11 N3 C14 112.5(2) . . ?
C11 N3 Ag 129.74(17) . . ?
C14 N3 Ag 115.27(17) . . ?
C18 N4 C15 111.8(2) . . ?
C18 N4 Ag 130.08(17) . . ?
C15 N4 Ag 115.62(17) . . ?
N1 C1 C19 126.1(2) . . ?
N1 C1 C2 106.0(2) . . ?
C19 C1 C2 127.8(2) . . ?
C3 C2 C1 108.6(2) . . ?
C2 C3 C4 108.1(2) . . ?
N1 C4 C5 125.5(2) . . ?
N1 C4 C3 106.5(2) . . ?
C5 C4 C3 127.9(2) . . ?
C4 C5 C6 125.3(2) . . ?
C4 C5 C27 118.2(2) . . ?
C6 C5 C27 116.4(2) . . ?
N2 C6 C5 124.8(2) . . ?
N2 C6 C7 107.0(2) . . ?
C5 C6 C7 128.2(2) . . ?
C8 C7 C6 107.9(2) . . ?
C7 C8 C9 108.5(2) . . ?
N2 C9 C10 125.5(2) . . ?
N2 C9 C8 106.7(2) . . ?
C10 C9 C8 127.8(2) . . ?
C11 C10 C9 123.5(2) . . ?
C11 C10 C34 117.4(2) . . ?
C9 C10 C34 119.1(2) . . ?
N3 C11 C10 122.1(2) . . ?
N3 C11 C12 105.4(2) . . ?
C10 C11 C12 132.5(2) . . ?
C13 C12 C11 108.2(2) . . ?
C12 C13 C14 108.0(2) . . ?
N3 C14 C13 105.8(2) . . ?
N3 C14 C15 113.3(2) . . ?
C13 C14 C15 140.8(2) . . ?
N4 C15 C16 106.5(2) . . ?
N4 C15 C14 113.1(2) . . ?
C16 C15 C14 140.3(2) . . ?
C17 C16 C15 107.4(2) . . ?
C16 C17 C18 108.8(2) . . ?
N4 C18 C19 121.1(2) . . ?
N4 C18 C17 105.4(2) . . ?
C19 C18 C17 133.4(2) . . ?
C18 C19 C1 124.1(2) . . ?
C18 C19 C20 116.8(2) . . ?
C1 C19 C20 119.1(2) . . ?
C21 C20 C25 117.1(2) . . ?
C21 C20 C19 123.0(2) . . ?
C25 C20 C19 119.8(2) . . ?
C22 C21 C20 120.9(3) . . ?
C21 C22 C23 121.8(3) . . ?
C22 C23 C24 117.5(3) . . ?
C22 C23 C26 122.4(3) . . ?
C24 C23 C26 120.1(3) . . ?
C25 C24 C23 121.1(3) . . ?
C24 C25 C20 121.6(2) . . ?
C32 C27 C28 118.0(2) . . ?
C32 C27 C5 121.1(2) . . ?
C28 C27 C5 120.9(2) . . ?
C29 C28 C27 120.7(2) . . ?
C30 C29 C28 121.5(2) . . ?
C29 C30 C31 117.9(2) . . ?
C29 C30 C33 120.9(3) . . ?
C31 C30 C33 121.2(3) . . ?
C32 C31 C30 121.2(2) . . ?
C31 C32 C27 120.7(2) . . ?
C39 C34 C35 117.3(2) . . ?
C39 C34 C10 121.3(2) . . ?
C35 C34 C10 121.3(2) . . ?
C36 C35 C34 121.1(2) . . ?
C35 C36 C37 121.3(2) . . ?
C38 C37 C36 118.1(2) . . ?
C38 C37 C40 120.8(2) . . ?
C36 C37 C40 121.1(3) . . ?
C39 C38 C37 120.9(2) . . ?
C38 C39 C34 121.3(2) . . ?
C46 C41 C42 122.1(10) . . ?
C46 C41 C47 114.2(11) . . ?
C42 C41 C47 123.7(8) . . ?
C41 C42 C43 123.4(8) . . ?
C44 C43 C42 118.5(12) . . ?
C43 C44 C45 123.3(14) . . ?
C44 C45 C46 117.6(9) . . ?
C41 C46 C45 114.9(11) . . ?

loop_
_geom_bond_atom_site_label_1
_geom_bond_atom_site_label_2
_geom_bond_distance
_geom_bond_site_symmetry_2
_geom_bond_publ_flag
Ag N4 1.944(2) . ?
Ag N3 1.952(2) . ?
Ag N2 1.955(2) . ?
Ag N1 1.966(2) . ?
N1 C4 1.368(3) . ?
N1 C1 1.389(3) . ?
N2 C6 1.372(3) . ?
N2 C9 1.387(3) . ?
N3 C11 1.356(3) . ?
N3 C14 1.364(3) . ?
N4 C18 1.363(3) . ?
N4 C15 1.367(3) . ?
C1 C19 1.420(4) . ?
C1 C2 1.432(3) . ?
C2 C3 1.362(4) . ?
C3 C4 1.441(3) . ?
C4 C5 1.409(3) . ?
C5 C6 1.420(3) . ?
C5 C27 1.486(3) . ?
C6 C7 1.438(3) . ?
C7 C8 1.361(3) . ?
C8 C9 1.426(3) . ?
C9 C10 1.419(3) . ?
C10 C11 1.413(3) . ?
C10 C34 1.478(3) . ?
C11 C12 1.429(3) . ?
C12 C13 1.377(4) . ?
C13 C14 1.418(4) . ?
C14 C15 1.424(4) . ?
C15 C16 1.411(4) . ?
C16 C17 1.381(4) . ?
C17 C18 1.417(4) . ?
C18 C19 1.411(3) . ?
C19 C20 1.485(3) . ?
C20 C21 1.397(4) . ?
C20 C25 1.401(4) . ?
C21 C22 1.386(4) . ?
C22 C23 1.390(4) . ?
C23 C24 1.392(4) . ?
C23 C26 1.506(4) . ?
C24 C25 1.383(4) . ?
C27 C32 1.395(3) . ?
C27 C28 1.397(3) . ?
C28 C29 1.387(4) . ?
C29 C30 1.384(4) . ?
C30 C31 1.393(4) . ?
C30 C33 1.514(4) . ?
C31 C32 1.390(4) . ?
C34 C39 1.398(3) . ?
C34 C35 1.399(3) . ?
C35 C36 1.377(4) . ?
C36 C37 1.389(4) . ?
C37 C38 1.389(4) . ?
C37 C40 1.506(4) . ?
C38 C39 1.381(4) . ?
C41 C46 1.262(13) . ?
C41 C42 1.355(9) . ?
C41 C47 1.574(12) . ?
C42 C43 1.368(10) . ?
C43 C44 1.251(15) . ?
C44 C45 1.35(2) . ?
C45 C46 1.55(2) . ?
